data_7235977
loop_
_publ_author_name
'Jiao, Lijuan'
'Yu, Changjiang'
'Wang, Jun'
'Briggs, Edward A.'
'Besley, Nicholas A.'
'Robinson, David'
'Ruedas-Rama, Mar\'ia J.'
'Orte, Angel'
'Crovetto, Luis'
'Talavera, Eva M.'
'Alvarez-Pez, Jose M.'
'Van der Auweraer, Mark'
'Boens, No\"el'

_publ_section_title
;
 Unusual spectroscopic and photophysical properties of
 meso-tert-butylBODIPY in comparison to related alkylated BODIPY dyes
;
_journal_issue 109
_journal_name_full 'RSC Advances'
_journal_page_first 89375
_journal_paper_doi 10.1039/C5RA17419H
_journal_volume 5
_journal_year 2015
_chemical_formula_sum 'C13 H15 B F2 N2'
_chemical_formula_weight 248.08
_space_group_IT_number 33
_space_group_name_Hall 'P 2c -2n'
_space_group_name_H-M_alt 'P n a 21'
_symmetry_cell_setting orthorhombic
_symmetry_space_group_name_H-M 'P n a 21'
_atom_sites_solution_hydrogens geom
_atom_sites_solution_primary direct
_atom_sites_solution_secondary difmap
_audit_creation_method SHELXL-97
_audit_update_record
;
2014-04-02 deposited with the CCDC.
2015-10-20 downloaded from the CCDC.
;
_cell_angle_alpha 90.00
_cell_angle_beta 90.00
_cell_angle_gamma 90.00
_cell_formula_units_Z 4
_cell_length_a 14.254(2)
_cell_length_b 13.5629(19)
_cell_length_c 6.4554(9)
_cell_measurement_reflns_used 2269
_cell_measurement_temperature 293(2)
_cell_measurement_theta_max 20.69
_cell_measurement_theta_min 2.86
_cell_volume 1248.0(3)
_computing_cell_refinement 'Bruker SMART'
_computing_data_collection 'Bruker SMART'
_computing_data_reduction 'Bruker SAINT'
_computing_molecular_graphics 'Bruker SHELXTL'
_computing_publication_material 'Bruker SHELXTL'
_computing_structure_refinement 'SHELXL-97 (Sheldrick, 1997)'
_computing_structure_solution 'SHELXS-97 (Sheldrick, 1990)'
_diffrn_ambient_temperature 293(2)
_diffrn_measured_fraction_theta_full 0.998
_diffrn_measured_fraction_theta_max 0.998
_diffrn_measurement_device_type 'CCD area detector'
_diffrn_measurement_method 'phi and omega scans'
_diffrn_radiation_monochromator graphite
_diffrn_radiation_source 'fine-focus sealed tube'
_diffrn_radiation_type MoK\a
_diffrn_radiation_wavelength 0.71073
_diffrn_reflns_av_R_equivalents 0.0509
_diffrn_reflns_av_sigmaI/netI 0.0559
_diffrn_reflns_limit_h_max 18
_diffrn_reflns_limit_h_min -18
_diffrn_reflns_limit_k_max 17
_diffrn_reflns_limit_k_min -17
_diffrn_reflns_limit_l_max 8
_diffrn_reflns_limit_l_min -8
_diffrn_reflns_number 10436
_diffrn_reflns_theta_full 27.52
_diffrn_reflns_theta_max 27.52
_diffrn_reflns_theta_min 2.07
_exptl_absorpt_coefficient_mu 0.099
_exptl_absorpt_correction_T_max 0.9883
_exptl_absorpt_correction_T_min 0.9844
_exptl_absorpt_correction_type multi-scan
_exptl_crystal_colour colorless
_exptl_crystal_density_diffrn 1.320
_exptl_crystal_density_method 'not measured'
_exptl_crystal_description block
_exptl_crystal_F_000 520
_exptl_crystal_size_max 0.16
_exptl_crystal_size_mid 0.14
_exptl_crystal_size_min 0.12
_refine_diff_density_max 0.716
_refine_diff_density_min -0.298
_refine_diff_density_rms 0.064
_refine_ls_abs_structure_details 'Flack H D (1983), Acta Cryst. A39, 876-881'
_refine_ls_abs_structure_Flack 3(2)
_refine_ls_extinction_method none
_refine_ls_goodness_of_fit_ref 1.037
_refine_ls_hydrogen_treatment mixed
_refine_ls_matrix_type full
_refine_ls_number_parameters 166
_refine_ls_number_reflns 2786
_refine_ls_number_restraints 1
_refine_ls_restrained_S_all 1.037
_refine_ls_R_factor_all 0.1318
_refine_ls_R_factor_gt 0.0764
_refine_ls_shift/su_max 0.025
_refine_ls_shift/su_mean 0.002
_refine_ls_structure_factor_coef Fsqd
_refine_ls_weighting_details 'calc w=1/[\s^2^(Fo^2^)+(0.1693P)^2^+0.0282P] where P=(Fo^2^+2Fc^2^)/3'
_refine_ls_weighting_scheme calc
_refine_ls_wR_factor_gt 0.2216
_refine_ls_wR_factor_ref 0.2688
_reflns_number_gt 1637
_reflns_number_total 2786
_reflns_threshold_expression >2sigma(I)
_cod_data_source_file c5ra17419h2.cif
_cod_data_source_block 101210a
_cod_depositor_comments
;
The following automatic conversions were performed:

data item '_symmetry_cell_setting' value 'Orthorhombic' was changed
to 'orthorhombic' in accordance with the
/home/saulius/struct/COD-crude-data/automatic-downloads/DataCite-retrospective/RSC/depositions/lib/dictionaries/cif_core.dic
dictionary named 'cif_core.dic' version 2.4.2 last updated on
2011-04-26.

Automatic conversion script
Id: cif_fix_values 6909 2019-04-08 15:41:33Z antanas 
;
_cod_original_sg_symbol_H-M Pna2(1)
_cod_database_code 7235977

loop_
_symmetry_equiv_pos_as_xyz
'x, y, z'
'-x, -y, z+1/2'
'x+1/2, -y+1/2, z'
'-x+1/2, y+1/2, z+1/2'

loop_
_atom_site_label
_atom_site_type_symbol
_atom_site_fract_x
_atom_site_fract_y
_atom_site_fract_z
_atom_site_U_iso_or_equiv
_atom_site_adp_type
_atom_site_occupancy
_atom_site_symmetry_multiplicity
_atom_site_calc_flag
_atom_site_refinement_flags
B1 B 0.2242(4) 0.9758(4) 0.0120(10) 0.0498(13) Uani 1 1 d .
C1 C 0.2754(3) 0.8759(3) -0.3045(10) 0.0561(12) Uani 1 1 d .
H1 H 0.3178 0.9225 -0.3533 0.067 Uiso 1 1 calc R
C2 C 0.2573(4) 0.7846(4) -0.3963(9) 0.0589(13) Uani 1 1 d .
H2 H 0.2846 0.7604 -0.5170 0.071 Uiso 1 1 calc R
C3 C 0.1916(4) 0.7369(4) -0.2752(9) 0.0537(12) Uani 1 1 d .
H3 H 0.1678 0.6740 -0.2979 0.064 Uiso 1 1 calc R
C4 C 0.1668(3) 0.8013(3) -0.1091(7) 0.0432(10) Uani 1 1 d .
C5 C 0.1017(3) 0.7931(3) 0.0562(6) 0.0433(10) Uani 1 1 d .
C6 C 0.0991(3) 0.8699(3) 0.2043(7) 0.0421(9) Uani 1 1 d .
C7 C 0.0470(3) 0.8831(4) 0.3896(8) 0.0540(11) Uani 1 1 d .
H7 H 0.0023 0.8398 0.4421 0.065 Uiso 1 1 calc R
C8 C 0.0738(4) 0.9706(4) 0.4779(10) 0.0660(15) Uani 1 1 d .
H8 H 0.0508 0.9978 0.6001 0.079 Uiso 1 1 calc R
C9 C 0.1415(4) 1.0105(4) 0.3500(9) 0.0551(13) Uani 1 1 d .
H9 H 0.1721 1.0699 0.3742 0.066 Uiso 1 1 calc R
C10 C 0.0335(4) 0.7056(3) 0.0737(8) 0.0537(12) Uani 1 1 d .
C11 C 0.0363(8) 0.6275(7) -0.0976(17) 0.136(4) Uani 1 1 d .
H11A H 0.0187 0.6571 -0.2271 0.203 Uiso 1 1 calc R
H11B H -0.0068 0.5754 -0.0647 0.203 Uiso 1 1 calc R
H11C H 0.0986 0.6012 -0.1085 0.203 Uiso 1 1 calc R
C12 C 0.0522(9) 0.6529(7) 0.2828(14) 0.124(4) Uani 1 1 d .
H12A H 0.1108 0.6182 0.2755 0.186 Uiso 1 1 calc R
H12B H 0.0025 0.6071 0.3104 0.186 Uiso 1 1 calc R
H12C H 0.0550 0.7009 0.3919 0.186 Uiso 1 1 calc R
C13 C -0.0648(5) 0.7443(5) 0.0773(17) 0.103(3) Uani 1 1 d .
H13A H -0.0651 0.8095 0.1356 0.155 Uiso 1 1 calc R
H13B H -0.1034 0.7017 0.1601 0.155 Uiso 1 1 calc R
H13C H -0.0890 0.7467 -0.0613 0.155 Uiso 1 1 calc R
F1 F 0.3141(2) 0.9920(2) 0.0837(6) 0.0741(11) Uani 1 1 d .
F2 F 0.1955(2) 1.05942(19) -0.0987(6) 0.0732(10) Uani 1 1 d .
N1 N 0.2219(2) 0.8856(3) -0.1349(7) 0.0449(9) Uani 1 1 d .
N2 N 0.1570(3) 0.9523(3) 0.1867(7) 0.0474(9) Uani 1 1 d .

loop_
_atom_site_aniso_label
_atom_site_aniso_U_11
_atom_site_aniso_U_22
_atom_site_aniso_U_33
_atom_site_aniso_U_23
_atom_site_aniso_U_13
_atom_site_aniso_U_12
B1 0.053(3) 0.042(3) 0.054(3) -0.015(2) -0.007(3) 0.003(2)
C1 0.051(2) 0.048(2) 0.068(3) 0.001(3) 0.006(3) -0.001(2)
C2 0.057(3) 0.064(3) 0.056(3) -0.015(2) 0.006(3) 0.006(2)
C3 0.058(3) 0.048(2) 0.055(3) -0.015(2) -0.008(3) 0.005(2)
C4 0.045(2) 0.0352(19) 0.049(3) -0.0042(19) -0.003(2) 0.0014(16)
C5 0.043(2) 0.049(2) 0.038(2) -0.0009(17) -0.0061(18) 0.0075(17)
C6 0.047(2) 0.0346(18) 0.045(2) -0.0028(18) -0.011(2) 0.0062(16)
C7 0.057(3) 0.061(3) 0.044(3) -0.001(2) -0.001(2) 0.011(2)
C8 0.068(3) 0.070(3) 0.059(4) -0.017(3) 0.001(3) 0.017(3)
C9 0.058(3) 0.051(2) 0.057(3) -0.023(2) -0.002(2) 0.007(2)
C10 0.073(3) 0.041(2) 0.047(3) 0.002(2) -0.004(2) -0.005(2)
C11 0.176(9) 0.123(6) 0.107(7) -0.037(6) 0.034(7) -0.090(7)
C12 0.197(10) 0.092(5) 0.083(5) 0.024(4) -0.028(6) -0.046(6)
C13 0.086(5) 0.084(4) 0.140(7) -0.017(5) 0.003(5) -0.036(4)
F1 0.0514(18) 0.078(2) 0.093(3) -0.028(2) -0.0025(17) -0.0097(14)
F2 0.094(2) 0.0418(15) 0.084(2) -0.0003(16) 0.006(2) 0.0053(14)
N1 0.0427(18) 0.0429(18) 0.049(2) -0.0040(16) 0.0026(17) 0.0027(15)
N2 0.0487(19) 0.0390(17) 0.054(2) -0.0118(17) -0.0047(19) 0.0061(15)

loop_
_atom_type_symbol
_atom_type_description
_atom_type_scat_dispersion_real
_atom_type_scat_dispersion_imag
_atom_type_scat_source
C C 0.0033 0.0016 'International Tables Vol C Tables 4.2.6.8 and 6.1.1.4'
H H 0.0000 0.0000 'International Tables Vol C Tables 4.2.6.8 and 6.1.1.4'
B B 0.0013 0.0007 'International Tables Vol C Tables 4.2.6.8 and 6.1.1.4'
N N 0.0061 0.0033 'International Tables Vol C Tables 4.2.6.8 and 6.1.1.4'
F F 0.0171 0.0103 'International Tables Vol C Tables 4.2.6.8 and 6.1.1.4'

loop_
_geom_angle_atom_site_label_1
_geom_angle_atom_site_label_2
_geom_angle_atom_site_label_3
_geom_angle
F1 B1 F2 108.3(4)
F1 B1 N2 111.8(5)
F2 B1 N2 111.5(4)
F1 B1 N1 110.5(4)
F2 B1 N1 108.7(5)
N2 B1 N1 106.1(4)
N1 C1 C2 109.3(4)
N1 C1 H1 125.4
C2 C1 H1 125.4
C3 C2 C1 107.4(5)
C3 C2 H2 126.3
C1 C2 H2 126.3
C2 C3 C4 107.9(4)
C2 C3 H3 126.1
C4 C3 H3 126.1
N1 C4 C5 121.4(4)
N1 C4 C3 105.8(4)
C5 C4 C3 132.8(4)
C6 C5 C4 117.9(4)
C6 C5 C10 120.1(4)
C4 C5 C10 121.9(4)
N2 C6 C5 121.3(4)
N2 C6 C7 106.1(4)
C5 C6 C7 132.6(4)
C8 C7 C6 108.3(5)
C8 C7 H7 125.8
C6 C7 H7 125.8
C7 C8 C9 106.5(5)
C7 C8 H8 126.7
C9 C8 H8 126.7
N2 C9 C8 110.9(4)
N2 C9 H9 124.6
C8 C9 H9 124.6
C13 C10 C11 106.1(7)
C13 C10 C5 108.8(4)
C11 C10 C5 117.7(5)
C13 C10 C12 108.0(7)
C11 C10 C12 107.8(6)
C5 C10 C12 108.1(5)
C10 C11 H11A 109.5
C10 C11 H11B 109.5
H11A C11 H11B 109.5
C10 C11 H11C 109.5
H11A C11 H11C 109.5
H11B C11 H11C 109.5
C10 C12 H12A 109.5
C10 C12 H12B 109.5
H12A C12 H12B 109.5
C10 C12 H12C 109.5
H12A C12 H12C 109.5
H12B C12 H12C 109.5
C10 C13 H13A 109.5
C10 C13 H13B 109.5
H13A C13 H13B 109.5
C10 C13 H13C 109.5
H13A C13 H13C 109.5
H13B C13 H13C 109.5
C1 N1 C4 109.6(4)
C1 N1 B1 124.5(4)
C4 N1 B1 125.8(4)
C9 N2 C6 108.1(4)
C9 N2 B1 124.7(4)
C6 N2 B1 127.2(4)

loop_
_geom_bond_atom_site_label_1
_geom_bond_atom_site_label_2
_geom_bond_distance
B1 F1 1.380(6)
B1 F2 1.401(7)
B1 N2 1.514(8)
B1 N1 1.548(6)
C1 N1 1.340(7)
C1 C2 1.396(7)
C1 H1 0.9300
C2 C3 1.381(8)
C2 H2 0.9300
C3 C4 1.427(7)
C3 H3 0.9300
C4 N1 1.398(5)
C4 C5 1.419(6)
C5 C6 1.414(6)
C5 C10 1.538(7)
C6 N2 1.394(5)
C6 C7 1.419(7)
C7 C8 1.371(7)
C7 H7 0.9300
C8 C9 1.381(9)
C8 H8 0.9300
C9 N2 1.335(6)
C9 H9 0.9300
C10 C13 1.497(10)
C10 C11 1.532(10)
C10 C12 1.550(10)
C11 H11A 0.9600
C11 H11B 0.9600
C11 H11C 0.9600
C12 H12A 0.9600
C12 H12B 0.9600
C12 H12C 0.9600
C13 H13A 0.9600
C13 H13B 0.9600
C13 H13C 0.9600
